data_4083993
loop_
_publ_author_name
'Chadwick, F. Mark'
'O&#x2019;Hare, Dermot M.'

_publ_section_title
;
 Half- and Mixed-Sandwich Uranium Permethylpentalene Compounds
;
_journal_issue 14
_journal_name_full Organometallics
_journal_page_first 3768
_journal_paper_doi 10.1021/om500474h
_journal_volume 33
_journal_year 2014
_chemical_compound_source SYN
_chemical_formula_moiety 'C33 H58 Cl4 Li2 N4 U1'
_chemical_formula_sum 'C33 H58 Cl4 Li2 N4 U'
_chemical_formula_weight 904.57
_space_group_IT_number 14
_symmetry_cell_setting monoclinic
_symmetry_space_group_name_Hall '-P 2yn'
_symmetry_space_group_name_H-M 'P 1 21/n 1'
_atom_sites_solution_hydrogens difmap
_atom_sites_solution_primary direct
_audit_creation_date 12-01-06
_audit_creation_method CRYSTALS_ver_14.23
_cell_angle_alpha 90
_cell_angle_beta 99.3827(8)
_cell_angle_gamma 90
_cell_formula_units_Z 4
_cell_length_a 11.4224(2)
_cell_length_b 13.2168(2)
_cell_length_c 27.2510(3)
_cell_measurement_reflns_used 8942
_cell_measurement_temperature 150
_cell_measurement_theta_max 27
_cell_measurement_theta_min 5
_cell_volume 4058.98(10)
_computing_cell_refinement 'DENZO/SCALEPACK (Otwinowski & Minor, 1997)'
_computing_data_collection 'COLLECT (Nonius, 2001).'
_computing_data_reduction 'DENZO/SCALEPACK (Otwinowski & Minor, 1997)'
_computing_molecular_graphics 'CAMERON (Watkin et al., 1996)'
_computing_publication_material 'CRYSTALS (Betteridge et al., 2003)'
_computing_structure_refinement 'CRYSTALS (Betteridge et al., 2003)'
_computing_structure_solution 'SIR92 (Altomare et al., 1994)'
_diffrn_ambient_temperature 150
_diffrn_measured_fraction_theta_full 0.990
_diffrn_measured_fraction_theta_max 0.990
_diffrn_measurement_device Area
_diffrn_measurement_device_type 'Nonius KappaCCD'
_diffrn_measurement_method \w
_diffrn_radiation_monochromator graphite
_diffrn_radiation_type 'Mo K\a'
_diffrn_radiation_wavelength 0.71073
_diffrn_reflns_av_R_equivalents 0.045
_diffrn_reflns_limit_h_max 14
_diffrn_reflns_limit_h_min -14
_diffrn_reflns_limit_k_max 17
_diffrn_reflns_limit_k_min -17
_diffrn_reflns_limit_l_max 35
_diffrn_reflns_limit_l_min -35
_diffrn_reflns_number 35931
_diffrn_reflns_theta_full 26.938
_diffrn_reflns_theta_max 27.488
_diffrn_reflns_theta_min 5.108
_diffrn_standards_number 0
_exptl_absorpt_coefficient_mu 4.288
_exptl_absorpt_correction_T_max 0.71
_exptl_absorpt_correction_T_min 0.59
_exptl_absorpt_correction_type multi-scan
_exptl_absorpt_process_details 'DENZO/SCALEPACK (Otwinowski & Minor, 1997)'
_exptl_crystal_colour opaque_brown
_exptl_crystal_density_diffrn 1.480
_exptl_crystal_density_meas ?
_exptl_crystal_density_method 'not measured'
_exptl_crystal_description block
_exptl_crystal_F_000 1800
_exptl_crystal_size_max 0.200
_exptl_crystal_size_mid 0.120
_exptl_crystal_size_min 0.080
_refine_diff_density_max 2.16
_refine_diff_density_min -1.48
_refine_ls_extinction_method None
_refine_ls_goodness_of_fit_ref 0.9213
_refine_ls_hydrogen_treatment constr
_refine_ls_matrix_type full
_refine_ls_number_parameters 397
_refine_ls_number_reflns 9217
_refine_ls_number_restraints 0
_refine_ls_R_factor_all 0.0574
_refine_ls_R_factor_gt 0.0391
_refine_ls_shift/su_max 0.0005560
_refine_ls_shift/su_mean 0.0000175
_refine_ls_structure_factor_coef Fsqd
_refine_ls_weighting_details
;
 Method, part 1, Chebychev polynomial, (Watkin, 1994, Prince, 1982) 
 [weight] = 1.0/[A~0~*T~0~(x)+A~1~*T~1~(x) ... +A~n-1~]*T~n-1~(x)] 
 where A~i~ are the Chebychev coefficients listed below and x= Fcalc/Fmax 
 Method = Robust Weighting (Prince, 1982) 
 W = [weight] * [1-(deltaF/6*sigmaF)^2^]^2^ 
 A~i~ are: 
 7.55 9.82 4.57 1.16 
;
_refine_ls_weighting_scheme calc
_refine_ls_wR_factor_all 0.0870
_refine_ls_wR_factor_gt 0.0758
_refine_ls_wR_factor_ref 0.0870
_reflns_limit_h_max 14
_reflns_limit_h_min -14
_reflns_limit_k_max 17
_reflns_limit_k_min 0
_reflns_limit_l_max 35
_reflns_limit_l_min 0
_reflns_number_gt 7312
_reflns_number_total 9217
_reflns_threshold_expression I>2.0\s(I)
_oxford_diffrn_Wilson_B_factor 2.18
_oxford_diffrn_Wilson_scale 133.66
_oxford_refine_ls_r_factor_ref 0.0574
_oxford_refine_ls_scale 0.095668(16)
_oxford_reflns_number_all 9217
_oxford_reflns_threshold_expression_ref I>-3.0\s(I)
_oxford_structure_analysis_title 011fmc10
_cod_data_source_file om500474h_si_002.cif
_cod_data_source_block PnstarUCl2
_cod_depositor_comments
;
The following automatic conversions were performed:

'_symmetry_cell_setting' value 'Monoclinic' changed to 'monoclinic'
according to
/usr/data/users/saulius/crontab/automatic-downloads/rss-feeds/ACS/lib/dictionaries/cif_core.dic
dictionary named 'cif_core.dic' version 2.4.2 from
2011-04-26.

'_atom_sites_solution_primary' value 'Direct' changed to
'direct' according to
/usr/data/users/saulius/crontab/automatic-downloads/rss-feeds/ACS/lib/dictionaries/cif_core.dic
dictionary named 'cif_core.dic' version 2.4.2 from 2011-04-26.

Automatic conversion script
Id: cif_fix_values 2281 2013-09-26 08:29:07Z andrius 

 Adding full bibliography for 4083993--4083994.cif.

The following automatic conversions were performed:

'_exptl_crystal_density_meas' value 'not measured' was changed to '?'
- the value is perceived as not measured.

Automatic conversion script
Id: cif_fix_values 3008 2015-01-20 13:52:24Z robertas 
;
_cod_original_sg_symbol_H-M 'P 1 21/n 1 '
_cod_original_formula_sum 'C33 H58 Cl4 Li2 N4 U1'
_cod_database_code 4083993

loop_
_symmetry_equiv_pos_as_xyz
x,y,z
-x,-y,-z
-x+1/2,y+1/2,-z+1/2
x+1/2,-y+1/2,z+1/2

loop_
_atom_site_label
_atom_site_type_symbol
_atom_site_fract_x
_atom_site_fract_y
_atom_site_fract_z
_atom_site_U_iso_or_equiv
_atom_site_occupancy
_atom_site_adp_type
_atom_site_refinement_flags_posn
Cl1 Cl 0.06728(13) 0.87206(10) 0.44347(5) 0.0341 1.0000 Uani .
Cl2 Cl -0.03517(15) 0.90353(11) 0.31735(5) 0.0405 1.0000 Uani .
Cl3 Cl -0.09019(12) 0.64409(12) 0.28674(5) 0.0374 1.0000 Uani .
Cl4 Cl -0.12895(13) 0.66890(13) 0.41200(5) 0.0407 1.0000 Uani .
Li1 Li -0.0357(9) 0.9898(7) 0.3909(4) 0.0355 1.0000 Uani .
Li2 Li -0.2296(8) 0.6120(8) 0.3368(4) 0.0354 1.0000 Uani .
N1 N 0.0286(5) 1.1360(4) 0.3967(2) 0.0399 1.0000 Uani .
N2 N -0.2016(5) 1.0433(4) 0.39808(19) 0.0393 1.0000 Uani .
N3 N -0.3896(4) 0.6783(4) 0.30918(19) 0.0359 1.0000 Uani .
N4 N -0.3175(5) 0.4748(4) 0.33881(18) 0.0372 1.0000 Uani .
C1 C 0.2798(5) 0.7971(4) 0.3748(2) 0.0305 1.0000 Uani .
C2 C 0.2505(4) 0.7952(4) 0.3228(2) 0.0316 1.0000 Uani .
C3 C 0.2135(5) 0.6982(5) 0.3054(2) 0.0334 1.0000 Uani .
C4 C 0.2242(5) 0.6331(4) 0.3481(2) 0.0304 1.0000 Uani .
C5 C 0.1579(5) 0.5504(4) 0.3636(2) 0.0311 1.0000 Uani .
C6 C 0.1624(5) 0.5602(4) 0.4159(2) 0.0281 1.0000 Uani .
C7 C 0.2247(5) 0.6486(4) 0.43373(19) 0.0279 1.0000 Uani .
C8 C 0.2676(5) 0.6940(4) 0.39144(19) 0.0281 1.0000 Uani .
C9 C 0.3320(5) 0.8857(5) 0.4052(2) 0.0404 1.0000 Uani .
C10 C 0.2593(6) 0.8866(5) 0.2897(3) 0.0488 1.0000 Uani .
C11 C 0.1811(6) 0.6681(6) 0.2512(2) 0.0472 1.0000 Uani .
C12 C 0.1069(6) 0.4610(5) 0.3327(2) 0.0441 1.0000 Uani .
C13 C 0.1079(6) 0.4863(5) 0.4473(3) 0.0432 1.0000 Uani .
C14 C 0.2528(5) 0.6805(5) 0.4872(2) 0.0347 1.0000 Uani .
C15 C 0.1019(7) 1.1545(5) 0.4451(3) 0.0521 1.0000 Uani .
C16 C 0.1007(8) 1.1587(6) 0.3579(3) 0.0620 1.0000 Uani .
C17 C -0.0810(6) 1.1944(5) 0.3898(3) 0.0506 1.0000 Uani .
C18 C -0.1730(6) 1.1481(5) 0.4151(3) 0.0468 1.0000 Uani .
C19 C -0.2819(7) 1.0435(7) 0.3498(3) 0.0608 1.0000 Uani .
C20 C -0.2553(7) 0.9880(7) 0.4353(3) 0.0619 1.0000 Uani .
C21 C -0.3851(8) 0.7506(7) 0.2678(3) 0.0665 1.0000 Uani .
C22 C -0.4379(7) 0.7323(7) 0.3473(3) 0.0679 1.0000 Uani .
C23 C -0.4591(7) 0.5908(6) 0.2885(3) 0.0598 1.0000 Uani .
C24 C -0.4431(6) 0.5014(6) 0.3230(3) 0.0537 1.0000 Uani .
C25 C -0.2753(7) 0.4066(6) 0.3031(3) 0.0583 1.0000 Uani .
C26 C -0.3001(7) 0.4271(6) 0.3879(2) 0.0500 1.0000 Uani .
C27 C 0.5916(6) 0.6835(6) 0.5267(3) 0.0461 1.0000 Uani .
C28 C 0.6071(6) 0.6525(6) 0.5758(3) 0.0514 1.0000 Uani .
C29 C 0.5992(7) 0.7209(8) 0.6140(3) 0.0686 1.0000 Uani .
C30 C 0.5757(8) 0.8206(9) 0.6031(5) 0.0815 1.0000 Uani .
C31 C 0.5595(8) 0.8530(8) 0.5548(5) 0.0859 1.0000 Uani .
C32 C 0.5673(7) 0.7847(7) 0.5168(4) 0.0672 1.0000 Uani .
C33 C 0.5984(7) 0.6083(7) 0.4855(3) 0.0618 1.0000 Uani .
U1 U 0.055987(17) 0.732587(15) 0.366607(7) 0.0243 1.0000 Uani .
H91 H 0.3246 0.8768 0.4396 0.0610 1.0000 Uiso R
H93 H 0.2928 0.9472 0.3934 0.0610 1.0000 Uiso R
H92 H 0.4145 0.8916 0.4031 0.0608 1.0000 Uiso R
H101 H 0.2139 0.8760 0.2573 0.0730 1.0000 Uiso R
H103 H 0.2300 0.9461 0.3039 0.0731 1.0000 Uiso R
H102 H 0.3403 0.8979 0.2861 0.0732 1.0000 Uiso R
H111 H 0.1416 0.6039 0.2486 0.0711 1.0000 Uiso R
H112 H 0.1285 0.7174 0.2338 0.0712 1.0000 Uiso R
H113 H 0.2513 0.6634 0.2360 0.0711 1.0000 Uiso R
H122 H 0.0393 0.4348 0.3452 0.0662 1.0000 Uiso R
H121 H 0.0825 0.4821 0.2988 0.0659 1.0000 Uiso R
H123 H 0.1664 0.4092 0.3335 0.0659 1.0000 Uiso R
H132 H 0.1148 0.5108 0.4807 0.0652 1.0000 Uiso R
H131 H 0.0259 0.4756 0.4343 0.0650 1.0000 Uiso R
H133 H 0.1489 0.4228 0.4476 0.0653 1.0000 Uiso R
H143 H 0.2712 0.7516 0.4896 0.0521 1.0000 Uiso R
H142 H 0.1854 0.6672 0.5035 0.0520 1.0000 Uiso R
H141 H 0.3198 0.6430 0.5040 0.0520 1.0000 Uiso R
H153 H 0.0588 1.1363 0.4713 0.0788 1.0000 Uiso R
H152 H 0.1238 1.2246 0.4486 0.0789 1.0000 Uiso R
H151 H 0.1730 1.1140 0.4480 0.0789 1.0000 Uiso R
H161 H 0.0555 1.1442 0.3254 0.0928 1.0000 Uiso R
H163 H 0.1240 1.2290 0.3597 0.0929 1.0000 Uiso R
H162 H 0.1709 1.1165 0.3633 0.0929 1.0000 Uiso R
H171 H -0.0643 1.2622 0.4028 0.0609 1.0000 Uiso R
H172 H -0.1121 1.1982 0.3541 0.0610 1.0000 Uiso R
H182 H -0.1432 1.1467 0.4507 0.0559 1.0000 Uiso R
H181 H -0.2441 1.1887 0.4089 0.0559 1.0000 Uiso R
H191 H -0.2994 0.9743 0.3392 0.0908 1.0000 Uiso R
H192 H -0.3550 1.0769 0.3533 0.0909 1.0000 Uiso R
H193 H -0.2453 1.0783 0.3251 0.0910 1.0000 Uiso R
H202 H -0.2649 0.9182 0.4256 0.0929 1.0000 Uiso R
H201 H -0.3319 1.0167 0.4376 0.0929 1.0000 Uiso R
H203 H -0.2046 0.9924 0.4671 0.0930 1.0000 Uiso R
H212 H -0.3426 0.7198 0.2438 0.0989 1.0000 Uiso R
H211 H -0.3444 0.8117 0.2808 0.0992 1.0000 Uiso R
H213 H -0.4646 0.7667 0.2519 0.0990 1.0000 Uiso R
H223 H -0.4450 0.6868 0.3743 0.1022 1.0000 Uiso R
H222 H -0.3855 0.7877 0.3592 0.1019 1.0000 Uiso R
H221 H -0.5153 0.7587 0.3334 0.1019 1.0000 Uiso R
H232 H -0.5436 0.6097 0.2833 0.0722 1.0000 Uiso R
H231 H -0.4353 0.5723 0.2565 0.0722 1.0000 Uiso R
H241 H -0.4763 0.5212 0.3520 0.0650 1.0000 Uiso R
H242 H -0.4857 0.4434 0.3074 0.0654 1.0000 Uiso R
H253 H -0.1919 0.3922 0.3135 0.0870 1.0000 Uiso R
H252 H -0.3190 0.3443 0.3018 0.0869 1.0000 Uiso R
H251 H -0.2871 0.4375 0.2705 0.0870 1.0000 Uiso R
H263 H -0.2171 0.4103 0.3977 0.0748 1.0000 Uiso R
H262 H -0.3242 0.4734 0.4118 0.0749 1.0000 Uiso R
H261 H -0.3474 0.3665 0.3867 0.0749 1.0000 Uiso R
H281 H 0.6235 0.5849 0.5836 0.0621 1.0000 Uiso R
H291 H 0.6099 0.6982 0.6470 0.0820 1.0000 Uiso R
H301 H 0.5706 0.8665 0.6287 0.0981 1.0000 Uiso R
H311 H 0.5435 0.9208 0.5475 0.1040 1.0000 Uiso R
H321 H 0.5568 0.8069 0.4839 0.0809 1.0000 Uiso R
H332 H 0.5248 0.6092 0.4625 0.0930 1.0000 Uiso R
H331 H 0.6626 0.6264 0.4684 0.0930 1.0000 Uiso R
H333 H 0.6123 0.5408 0.4993 0.0930 1.0000 Uiso R

loop_
_atom_site_aniso_label
_atom_site_aniso_U_11
_atom_site_aniso_U_22
_atom_site_aniso_U_33
_atom_site_aniso_U_23
_atom_site_aniso_U_13
_atom_site_aniso_U_12
Cl1 0.0431(7) 0.0304(7) 0.0265(6) -0.0027(5) -0.0006(5) 0.0088(6)
Cl2 0.0558(9) 0.0352(8) 0.0281(7) 0.0045(5) -0.0008(6) 0.0172(7)
Cl3 0.0321(7) 0.0514(9) 0.0284(6) -0.0086(6) 0.0042(5) -0.0037(6)
Cl4 0.0309(7) 0.0629(10) 0.0294(7) -0.0032(6) 0.0084(5) -0.0082(6)
Li1 0.040(5) 0.029(5) 0.036(5) -0.001(4) 0.004(4) 0.004(4)
Li2 0.028(5) 0.044(6) 0.034(5) 0.000(4) 0.003(4) -0.007(4)
N1 0.046(3) 0.029(3) 0.042(3) 0.006(2) 0.002(2) 0.002(2)
N2 0.039(3) 0.040(3) 0.038(3) -0.004(2) 0.004(2) 0.006(2)
N3 0.031(2) 0.034(3) 0.041(3) -0.002(2) 0.004(2) 0.001(2)
N4 0.041(3) 0.036(3) 0.031(2) 0.001(2) -0.004(2) 0.001(2)
C1 0.025(3) 0.028(3) 0.039(3) 0.007(2) 0.008(2) -0.002(2)
C2 0.021(2) 0.040(3) 0.036(3) 0.011(2) 0.011(2) 0.003(2)
C3 0.029(3) 0.041(3) 0.030(3) 0.004(2) 0.006(2) 0.006(2)
C4 0.032(3) 0.029(3) 0.031(3) -0.001(2) 0.008(2) 0.008(2)
C5 0.034(3) 0.022(3) 0.038(3) -0.001(2) 0.009(2) 0.003(2)
C6 0.029(3) 0.022(3) 0.034(3) 0.006(2) 0.009(2) 0.003(2)
C7 0.026(3) 0.031(3) 0.026(2) 0.005(2) 0.001(2) 0.010(2)
C8 0.031(3) 0.024(2) 0.029(3) 0.004(2) 0.005(2) 0.005(2)
C9 0.034(3) 0.036(3) 0.050(4) 0.003(3) 0.003(3) -0.010(3)
C10 0.053(4) 0.045(4) 0.054(4) 0.024(3) 0.024(3) 0.003(3)
C11 0.051(4) 0.064(5) 0.030(3) 0.002(3) 0.015(3) 0.008(3)
C12 0.051(4) 0.035(3) 0.047(4) -0.011(3) 0.010(3) 0.007(3)
C13 0.041(3) 0.039(4) 0.052(4) 0.009(3) 0.012(3) -0.004(3)
C14 0.037(3) 0.041(3) 0.026(3) 0.002(2) 0.003(2) 0.009(2)
C15 0.057(4) 0.042(4) 0.051(4) -0.004(3) -0.008(3) -0.005(3)
C16 0.071(5) 0.053(5) 0.060(5) 0.017(4) 0.006(4) -0.008(4)
C17 0.060(4) 0.029(3) 0.059(4) 0.010(3) 0.000(3) 0.011(3)
C18 0.050(4) 0.043(4) 0.046(4) -0.011(3) 0.002(3) 0.018(3)
C19 0.044(4) 0.087(6) 0.048(4) -0.013(4) -0.004(3) 0.016(4)
C20 0.059(5) 0.069(5) 0.060(5) 0.009(4) 0.016(4) 0.004(4)
C21 0.070(5) 0.083(7) 0.046(4) 0.014(4) 0.010(4) 0.021(5)
C22 0.067(5) 0.090(6) 0.048(4) -0.006(4) 0.016(4) 0.035(5)
C23 0.047(4) 0.057(5) 0.067(5) 0.003(4) -0.016(4) -0.001(3)
C24 0.039(4) 0.051(4) 0.068(5) 0.015(4) -0.002(3) -0.004(3)
C25 0.065(5) 0.060(5) 0.046(4) -0.016(3) 0.000(3) 0.004(4)
C26 0.062(4) 0.046(4) 0.043(4) 0.008(3) 0.009(3) 0.003(3)
C27 0.029(3) 0.056(4) 0.052(4) -0.003(3) 0.003(3) -0.004(3)
C28 0.042(4) 0.057(4) 0.056(4) -0.003(3) 0.011(3) -0.008(3)
C29 0.055(5) 0.094(7) 0.059(5) -0.022(5) 0.016(4) -0.021(5)
C30 0.046(5) 0.089(8) 0.111(9) -0.047(7) 0.018(5) -0.001(5)
C31 0.046(5) 0.059(6) 0.145(11) -0.018(7) -0.009(6) 0.005(4)
C32 0.044(4) 0.064(6) 0.088(6) 0.019(5) -0.006(4) 0.005(4)
C33 0.055(5) 0.081(6) 0.052(4) -0.008(4) 0.016(4) -0.005(4)
U1 0.02417(9) 0.02624(9) 0.02227(9) 0.00021(8) 0.00354(6) 0.00320(9)

loop_
_atom_type_symbol
_atom_type_scat_dispersion_real
_atom_type_scat_dispersion_imag
_atom_type_scat_Cromer_Mann_a1
_atom_type_scat_Cromer_Mann_b1
_atom_type_scat_Cromer_Mann_a2
_atom_type_scat_Cromer_Mann_b2
_atom_type_scat_Cromer_Mann_a3
_atom_type_scat_Cromer_Mann_b3
_atom_type_scat_Cromer_Mann_a4
_atom_type_scat_Cromer_Mann_b4
_atom_type_scat_Cromer_Mann_c
_atom_type_scat_source
C 0.0033 0.0016 2.3100 20.8439 1.0200 10.2075 1.5886 0.5687 0.8650 51.6512 0.2156 'International Tables Vol C 4.2.6.8 and 6.1.1.4'
H 0.0000 0.0000 0.4930 10.5109 0.3229 26.1257 0.1402 3.1424 0.0408 57.7998 0.0030 'International Tables Vol C 4.2.6.8 and 6.1.1.4'
N 0.0061 0.0033 12.2126 0.0057 3.1322 9.8933 2.0125 28.9975 1.1663 0.5826 -11.5290 'International Tables Vol C 4.2.6.8 and 6.1.1.4'
Li -0.0003 0.0001 1.1282 3.9546 0.7508 1.0524 0.6175 85.3905 0.4653 168.2610 0.0377 'International Tables Vol C 4.2.6.8 and 6.1.1.4'
Cl 0.1484 0.1585 11.4604 0.0104 7.1964 1.1662 6.2556 18.5194 1.6455 47.7784 -9.5574 'International Tables Vol C 4.2.6.8 and 6.1.1.4'
U -9.6767 9.6646 36.0228 0.5293 23.4128 3.3253 14.9491 16.0927 4.1880 100.6130 13.3966 'International Tables Vol C 4.2.6.8 and 6.1.1.4'

loop_
_geom_angle_atom_site_label_1
_geom_angle_atom_site_label_2
_geom_angle_atom_site_label_3
_geom_angle
_geom_angle_publ_flag
C15 N1 C16 108.0(6) yes
C15 N1 C17 112.5(6) yes
C16 N1 C17 111.6(5) yes
C18 N2 C19 110.6(6) yes
C18 N2 C20 110.2(6) yes
C19 N2 C20 110.5(6) yes
C21 N3 C22 107.0(6) yes
C21 N3 C23 107.5(6) yes
C22 N3 C23 114.9(6) yes
C24 N4 C25 111.3(6) yes
C24 N4 C26 110.6(6) yes
C25 N4 C26 109.4(5) yes
C2 C1 C8 106.2(5) yes
C2 C1 C9 125.4(5) yes
C8 C1 C9 127.7(5) yes
C2 C1 U1 80.9(3) yes
C8 C1 U1 65.6(3) yes
C9 C1 U1 125.8(4) yes
C1 C2 C3 111.4(5) yes
C1 C2 C10 123.9(6) yes
C3 C2 C10 124.7(5) yes
C1 C2 U1 69.6(3) yes
C3 C2 U1 70.1(3) yes
C10 C2 U1 128.2(4) yes
C2 C3 C4 107.0(5) yes
C2 C3 C11 125.4(5) yes
C4 C3 C11 127.3(6) yes
C2 C3 U1 80.3(3) yes
C4 C3 U1 64.9(3) yes
C11 C3 U1 124.6(4) yes
C3 C4 C5 135.9(5) yes
C3 C4 C8 107.4(5) yes
C5 C4 C8 108.0(5) yes
C3 C4 U1 83.0(3) yes
C5 C4 U1 83.0(3) yes
C8 C4 U1 73.1(3) yes
C4 C5 C6 107.0(5) yes
C4 C5 C12 127.2(5) yes
C6 C5 C12 125.3(5) yes
C4 C5 U1 65.0(3) yes
C6 C5 U1 80.4(3) yes
C12 C5 U1 126.1(4) yes
C5 C6 C7 110.8(5) yes
C5 C6 C13 124.2(5) yes
C7 C6 C13 125.0(5) yes
C5 C6 U1 69.8(3) yes
C7 C6 U1 69.5(3) yes
C13 C6 U1 127.7(4) yes
C6 C7 C8 106.5(5) yes
C6 C7 C14 125.7(5) yes
C8 C7 C14 127.4(5) yes
C6 C7 U1 80.9(3) yes
C8 C7 U1 65.5(3) yes
C14 C7 U1 124.3(3) yes
C7 C8 C1 134.2(5) yes
C7 C8 C4 107.6(5) yes
C1 C8 C4 107.8(5) yes
C7 C8 U1 82.0(3) yes
C1 C8 U1 81.9(3) yes
C4 C8 U1 72.5(3) yes
C1 C9 H91 110.6 no
C1 C9 H93 110.8 no
H91 C9 H93 108.8 no
C1 C9 H92 109.8 no
H91 C9 H92 108.1 no
H93 C9 H92 108.8 no
C2 C10 H101 110.6 no
C2 C10 H103 110.5 no
H101 C10 H103 108.6 no
C2 C10 H102 110.1 no
H101 C10 H102 108.4 no
H103 C10 H102 108.6 no
C3 C11 H111 110.1 no
C3 C11 H112 109.8 no
H111 C11 H112 108.4 no
C3 C11 H113 110.3 no
H111 C11 H113 109.0 no
H112 C11 H113 109.2 no
C5 C12 H122 110.0 no
C5 C12 H121 109.5 no
H122 C12 H121 108.9 no
C5 C12 H123 109.6 no
H122 C12 H123 110.0 no
H121 C12 H123 108.9 no
C6 C13 H132 110.3 no
C6 C13 H131 110.9 no
H132 C13 H131 109.0 no
C6 C13 H133 109.1 no
H132 C13 H133 108.9 no
H131 C13 H133 108.6 no
C7 C14 H143 110.5 no
C7 C14 H142 109.5 no
H143 C14 H142 109.2 no
C7 C14 H141 110.1 no
H143 C14 H141 108.9 no
H142 C14 H141 108.7 no
N1 C15 H153 109.9 no
N1 C15 H152 110.7 no
H153 C15 H152 108.9 no
N1 C15 H151 109.3 no
H153 C15 H151 109.0 no
H152 C15 H151 109.0 no
N1 C16 H161 109.9 no
N1 C16 H163 110.0 no
H161 C16 H163 109.7 no
N1 C16 H162 108.7 no
H161 C16 H162 109.2 no
H163 C16 H162 109.4 no
N1 C17 C18 112.4(5) yes
N1 C17 H171 109.2 no
C18 C17 H171 108.8 no
N1 C17 H172 108.7 no
C18 C17 H172 108.3 no
H171 C17 H172 109.4 no
C17 C18 N2 112.2(5) yes
C17 C18 H182 108.2 no
N2 C18 H182 108.6 no
C17 C18 H181 109.1 no
N2 C18 H181 109.2 no
H182 C18 H181 109.5 no
N2 C19 H191 109.3 no
N2 C19 H192 109.6 no
H191 C19 H192 108.8 no
N2 C19 H193 110.2 no
H191 C19 H193 109.6 no
H192 C19 H193 109.4 no
N2 C20 H202 109.2 no
N2 C20 H201 109.5 no
H202 C20 H201 109.4 no
N2 C20 H203 109.5 no
H202 C20 H203 109.4 no
H201 C20 H203 109.8 no
N3 C21 H212 109.1 no
N3 C21 H211 109.5 no
H212 C21 H211 109.4 no
N3 C21 H213 109.7 no
H212 C21 H213 109.1 no
H211 C21 H213 109.9 no
N3 C22 H223 109.4 no
N3 C22 H222 109.2 no
H223 C22 H222 109.8 no
N3 C22 H221 109.2 no
H223 C22 H221 109.7 no
H222 C22 H221 109.5 no
N3 C23 C24 112.3(6) yes
N3 C23 H232 108.2 no
C24 C23 H232 107.9 no
N3 C23 H231 109.0 no
C24 C23 H231 109.6 no
H232 C23 H231 109.8 no
C23 C24 N4 112.6(6) yes
C23 C24 H241 105.9 no
N4 C24 H241 108.6 no
C23 C24 H242 110.4 no
N4 C24 H242 109.6 no
H241 C24 H242 109.7 no
N4 C25 H253 110.0 no
N4 C25 H252 109.1 no
H253 C25 H252 108.9 no
N4 C25 H251 109.7 no
H253 C25 H251 109.5 no
H252 C25 H251 109.5 no
N4 C26 H263 109.3 no
N4 C26 H262 109.4 no
H263 C26 H262 109.5 no
N4 C26 H261 109.5 no
H263 C26 H261 109.7 no
H262 C26 H261 109.4 no
C28 C27 C32 117.7(8) yes
C28 C27 C33 120.7(7) yes
C32 C27 C33 121.6(8) yes
C27 C28 C29 121.2(8) yes
C27 C28 H281 119.6 no
C29 C28 H281 119.2 no
C28 C29 C30 119.8(9) yes
C28 C29 H291 119.7 no
C30 C29 H291 120.5 no
C29 C30 C31 120.1(9) yes
C29 C30 H301 119.9 no
C31 C30 H301 120.0 no
C30 C31 C32 120.1(9) yes
C30 C31 H311 119.9 no
C32 C31 H311 120.0 no
C31 C32 C27 121.1(9) yes
C31 C32 H321 120.0 no
C27 C32 H321 118.9 no
C27 C33 H332 109.2 no
C27 C33 H331 109.5 no
H332 C33 H331 109.5 no
C27 C33 H333 110.0 no
H332 C33 H333 109.5 no
H331 C33 H333 109.1 no
Cl4 U1 Cl2 102.36(5) yes
Cl4 U1 C4 127.95(14) yes
Cl2 U1 C4 126.10(14) yes
Cl4 U1 C8 127.36(13) yes
Cl2 U1 C8 125.71(13) yes
C4 U1 C8 34.39(18) yes
Cl4 U1 Cl3 79.38(4) yes
Cl2 U1 Cl3 80.31(5) yes
C4 U1 Cl3 90.21(14) yes
C8 U1 Cl3 124.60(13) yes
Cl4 U1 Cl1 78.96(5) yes
Cl2 U1 Cl1 77.87(4) yes
C4 U1 Cl1 124.80(14) yes
C8 U1 Cl1 90.43(13) yes
Cl3 U1 Cl1 144.97(4) yes
Cl4 U1 C1 148.86(12) yes
Cl2 U1 C1 93.43(12) yes
C4 U1 C1 54.27(18) yes
C8 U1 C1 32.53(17) yes
Cl3 U1 C1 130.22(13) yes
Cl4 U1 C7 94.93(12) yes
Cl2 U1 C7 148.25(13) yes
C4 U1 C7 54.24(17) yes
C8 U1 C7 32.59(16) yes
Cl3 U1 C7 129.49(12) yes
Cl4 U1 C5 96.19(13) yes
Cl2 U1 C5 148.91(13) yes
C4 U1 C5 32.03(18) yes
C8 U1 C5 53.78(18) yes
Cl3 U1 C5 78.85(13) yes
Cl4 U1 C3 150.49(14) yes
Cl2 U1 C3 94.28(13) yes
C4 U1 C3 32.07(17) yes
C8 U1 C3 53.58(17) yes
Cl3 U1 C3 79.64(13) yes
Cl4 U1 C2 178.12(11) yes
Cl2 U1 C2 79.23(12) yes
C4 U1 C2 50.92(18) yes
C8 U1 C2 50.78(16) yes
Cl3 U1 C2 101.94(12) yes
Cl4 U1 C6 80.88(11) yes
Cl2 U1 C6 176.71(11) yes
C4 U1 C6 51.08(17) yes
C8 U1 C6 51.08(16) yes
Cl3 U1 C6 100.97(12) yes
Cl1 U1 C1 78.38(13) yes
Cl1 U1 C7 79.62(12) yes
C1 U1 C7 60.10(17) yes
Cl1 U1 C5 130.67(13) yes
C1 U1 C5 82.82(17) yes
C7 U1 C5 51.65(17) yes
Cl1 U1 C3 128.86(13) yes
C1 U1 C3 51.41(18) yes
C7 U1 C3 82.73(16) yes
C5 U1 C3 59.41(18) yes
Cl1 U1 C2 100.49(13) yes
C1 U1 C2 29.51(16) yes
C7 U1 C2 83.19(16) yes
C5 U1 C2 82.80(17) yes
C3 U1 C2 29.54(18) yes
Cl1 U1 C6 102.36(12) yes
C1 U1 C6 83.43(16) yes
C7 U1 C6 29.67(16) yes
C5 U1 C6 29.83(16) yes
C3 U1 C6 83.01(16) yes
C2 U1 C6 97.52(15) yes

loop_
_geom_bond_atom_site_label_1
_geom_bond_atom_site_label_2
_geom_bond_distance
_geom_bond_publ_flag
Cl1 U1 2.7775(13) yes
Cl2 U1 2.7450(14) yes
Cl3 U1 2.7763(14) yes
Cl4 U1 2.7483(14) yes
N1 C15 1.462(8) yes
N1 C16 1.473(9) yes
N1 C17 1.457(8) yes
N2 C18 1.481(8) yes
N2 C19 1.476(8) yes
N2 C20 1.465(9) yes
N3 C21 1.485(9) yes
N3 C22 1.442(8) yes
N3 C23 1.462(9) yes
N4 C24 1.472(8) yes
N4 C25 1.464(9) yes
N4 C26 1.464(8) yes
C1 C2 1.403(8) yes
C1 C8 1.450(8) yes
C1 C9 1.500(8) yes
C1 U1 2.669(5) yes
C2 C3 1.407(8) yes
C2 C10 1.522(8) yes
C2 U1 2.813(5) yes
C3 C4 1.435(8) yes
C3 C11 1.517(8) yes
C3 U1 2.683(5) yes
C4 C5 1.433(8) yes
C4 C8 1.449(8) yes
C4 U1 2.448(5) yes
C5 C6 1.422(8) yes
C5 C12 1.512(8) yes
C5 U1 2.682(5) yes
C6 C7 1.413(8) yes
C6 C13 1.499(8) yes
C6 U1 2.818(5) yes
C7 C8 1.454(7) yes
C7 C14 1.502(7) yes
C7 U1 2.673(5) yes
C8 U1 2.455(5) yes
C9 H91 0.962 no
C9 H93 0.958 no
C9 H92 0.956 no
C10 H101 0.958 no
C10 H103 0.961 no
C10 H102 0.957 no
C11 H111 0.958 no
C11 H112 0.959 no
C11 H113 0.963 no
C12 H122 0.958 no
C12 H121 0.960 no
C12 H123 0.963 no
C13 H132 0.958 no
C13 H131 0.957 no
C13 H133 0.960 no
C14 H143 0.962 no
C14 H142 0.965 no
C14 H141 0.961 no
C15 H153 0.962 no
C15 H152 0.960 no
C15 H151 0.965 no
C16 H161 0.969 no
C16 H163 0.966 no
C16 H162 0.968 no
C17 C18 1.481(10) yes
C17 H171 0.971 no
C17 H172 0.981 no
C18 H182 0.972 no
C18 H181 0.965 no
C19 H191 0.971 no
C19 H192 0.963 no
C19 H193 0.964 no
C20 H202 0.961 no
C20 H201 0.964 no
C20 H203 0.962 no
C21 H212 0.967 no
C21 H211 0.970 no
C21 H213 0.964 no
C22 H223 0.965 no
C22 H222 0.967 no
C22 H221 0.968 no
C23 C24 1.502(10) yes
C23 H232 0.986 no
C23 H231 0.986 no
C24 H241 0.968 no
C24 H242 0.967 no
C25 H253 0.967 no
C25 H252 0.960 no
C25 H251 0.968 no
C26 H263 0.969 no
C26 H262 0.964 no
C26 H261 0.963 no
C27 C28 1.383(10) yes
C27 C32 1.385(11) yes
C27 C33 1.510(10) yes
C28 C29 1.392(11) yes
C28 H281 0.931 no
C29 C30 1.369(14) yes
C29 H291 0.936 no
C30 C31 1.368(15) yes
C30 H301 0.932 no
C31 C32 1.388(14) yes
C31 H311 0.930 no
C32 H321 0.931 no
C33 H332 0.964 no
C33 H331 0.962 no
C33 H333 0.970 no
